data_4124238
loop_
_publ_author_name
'Kumar, Akshai'
'Zhou, Tian'
'Emge, Thomas J.'
'Mironov, Oleg'
'Saxton, Robert J.'
'Krogh-Jespersen, Karsten'
'Goldman, Alan S.'

_publ_section_title
;
 Dehydrogenation of n-Alkanes by Solid-Phase Molecular Pincer-Iridium
 Catalysts. High Yields of \a-Olefin Product.
;
_journal_issue 31
_journal_name_full 'Journal of the American Chemical Society'
_journal_page_first 9894
_journal_page_last 9911
_journal_paper_doi 10.1021/jacs.5b05313
_journal_volume 137
_journal_year 2015
_chemical_formula_sum 'C22 H39 Ir P2'
_chemical_formula_weight 557.67
_chemical_name_systematic
; 
 ? 
;
_space_group_crystal_system monoclinic
_space_group_IT_number 14
_space_group_name_Hall '-P 2yn'
_space_group_name_H-M_alt 'P 1 21/n 1'
_symmetry_space_group_name_Hall '-P 2yn'
_symmetry_space_group_name_H-M 'P 1 21/n 1'
_atom_sites_solution_hydrogens geom
_audit_creation_method SHELXL-2013
_cell_angle_alpha 90
_cell_angle_beta 96.2934(11)
_cell_angle_gamma 90
_cell_formula_units_Z 8
_cell_length_a 11.3216(6)
_cell_length_b 13.9782(7)
_cell_length_c 28.6736(15)
_cell_measurement_reflns_used 8641
_cell_measurement_temperature 100(2)
_cell_measurement_theta_max 30.52
_cell_measurement_theta_min 2.49
_cell_volume 4510.4(4)
_computing_cell_refinement 'Bruker SAINT'
_computing_data_collection 'Bruker SMART'
_computing_data_reduction 'Bruker SAINT'
_computing_molecular_graphics 'Bruker SHELXTL'
_computing_publication_material 'Bruker SHELXTL'
_computing_structure_refinement 'SHELXL-2013 (Sheldrick, 2013)'
_computing_structure_solution 'SHELXS-97 (Sheldrick 2008)'
_diffrn_ambient_temperature 100(2)
_diffrn_measured_fraction_theta_full 1.000
_diffrn_measured_fraction_theta_max 0.997
_diffrn_measurement_device_type 'Bruker APEX SMART CCD'
_diffrn_measurement_method '\f and \w scans'
_diffrn_radiation_type MoK\a
_diffrn_radiation_wavelength 0.71073
_diffrn_reflns_av_R_equivalents 0.0485
_diffrn_reflns_av_unetI/netI 0.0445
_diffrn_reflns_laue_measured_fraction_full 1.000
_diffrn_reflns_laue_measured_fraction_max 0.997
_diffrn_reflns_limit_h_max 16
_diffrn_reflns_limit_h_min -16
_diffrn_reflns_limit_k_max 19
_diffrn_reflns_limit_k_min -19
_diffrn_reflns_limit_l_max 40
_diffrn_reflns_limit_l_min -40
_diffrn_reflns_number 56969
_diffrn_reflns_point_group_measured_fraction_full 1.000
_diffrn_reflns_point_group_measured_fraction_max 0.997
_diffrn_reflns_theta_full 25.242
_diffrn_reflns_theta_max 30.559
_diffrn_reflns_theta_min 1.623
_exptl_absorpt_coefficient_mu 6.065
_exptl_absorpt_correction_T_max 0.7461
_exptl_absorpt_correction_T_min 0.4632
_exptl_absorpt_correction_type multi-scan
_exptl_absorpt_process_details 'Bruker SAINT (SADABS)'
_exptl_crystal_colour red
_exptl_crystal_density_diffrn 1.642
_exptl_crystal_description lathe
_exptl_crystal_F_000 2224
_exptl_crystal_size_max 0.230
_exptl_crystal_size_mid 0.100
_exptl_crystal_size_min 0.040
_refine_diff_density_max 2.842
_refine_diff_density_min -0.668
_refine_diff_density_rms 0.167
_refine_ls_extinction_method none
_refine_ls_goodness_of_fit_ref 1.007
_refine_ls_hydrogen_treatment constr
_refine_ls_matrix_type full
_refine_ls_number_parameters 486
_refine_ls_number_reflns 13774
_refine_ls_number_restraints 39
_refine_ls_restrained_S_all 1.013
_refine_ls_R_factor_all 0.0555
_refine_ls_R_factor_gt 0.0345
_refine_ls_shift/su_max 0.003
_refine_ls_shift/su_mean 0.000
_refine_ls_structure_factor_coef Fsqd
_refine_ls_weighting_details 'w=1/[\s^2^(Fo^2^)+(0.0400P)^2^+2.5000P] where P=(Fo^2^+2Fc^2^)/3'
_refine_ls_weighting_scheme calc
_refine_ls_wR_factor_gt 0.0790
_refine_ls_wR_factor_ref 0.0882
_reflns_Friedel_coverage 0.000
_reflns_number_gt 10027
_reflns_number_total 13774
_reflns_threshold_expression 'I > 2\s(I)'
_cod_data_source_file ja5b05313_si_003.cif
_cod_data_source_block aru091b_P21n
_cod_depositor_comments 'Adding full bibliography for 4124238.cif.'
_cod_database_code 4124238
_shelx_space_group_comment
; 
The symmetry employed for this shelxl refinement is uniquely defined 
by the following loop, which should always be used as a source of 
symmetry information in preference to the above space-group names. 
They are only intended as comments. 
;
_shelx_estimated_absorpt_t_min 0.336
_shelx_estimated_absorpt_t_max 0.793
_shelxl_version_number 2013-4

loop_
_space_group_symop_operation_xyz
'x, y, z'
'-x+1/2, y+1/2, -z+1/2'
'-x, -y, -z'
'x-1/2, -y-1/2, z-1/2'

loop_
_atom_site_label
_atom_site_type_symbol
_atom_site_fract_x
_atom_site_fract_y
_atom_site_fract_z
_atom_site_U_iso_or_equiv
_atom_site_adp_type
_atom_site_occupancy
_atom_site_site_symmetry_order
_atom_site_calc_flag
_atom_site_refinement_flags_posn
_atom_site_refinement_flags_adp
_atom_site_refinement_flags_occupancy
_atom_site_disorder_assembly
_atom_site_disorder_group
Ir1 Ir 0.76073(2) 0.39079(2) 0.86168(2) 0.01625(4) Uani 1 1 d . . . . .
P1 P 0.93014(8) 0.30445(7) 0.85882(3) 0.01706(19) Uani 1 1 d . . . . .
P2 P 0.59021(8) 0.45228(7) 0.88443(3) 0.01800(19) Uani 1 1 d . . . . .
C1 C 0.7261(3) 0.2832(3) 0.90788(12) 0.0172(7) Uani 1 1 d . . . . .
C2 C 0.7981(3) 0.1999(3) 0.91394(12) 0.0178(7) Uani 1 1 d . . . . .
C3 C 0.7782(3) 0.1294(3) 0.94638(13) 0.0209(8) Uani 1 1 d . . . . .
H3 H 0.8290 0.0752 0.9499 0.025 Uiso 1 1 calc R U . . .
C4 C 0.6849(3) 0.1376(3) 0.97353(13) 0.0224(8) Uani 1 1 d . . . . .
H4 H 0.6717 0.0894 0.9957 0.027 Uiso 1 1 calc R U . . .
C5 C 0.6112(3) 0.2165(3) 0.96807(12) 0.0192(8) Uani 1 1 d . . . . .
H5 H 0.5470 0.2224 0.9866 0.023 Uiso 1 1 calc R U . . .
C6 C 0.6304(3) 0.2879(3) 0.93552(12) 0.0181(7) Uani 1 1 d . . . . .
C7 C 0.8974(3) 0.1884(3) 0.88324(13) 0.0207(8) Uani 1 1 d . . . . .
H7A H 0.8733 0.1427 0.8576 0.025 Uiso 1 1 calc R U . . .
H7B H 0.9691 0.1629 0.9020 0.025 Uiso 1 1 calc R U . . .
C8 C 0.5467(4) 0.3726(3) 0.93053(16) 0.0300(10) Uani 1 1 d . . . . .
H8A H 0.5503 0.4076 0.9607 0.036 Uiso 1 1 calc R U . . .
H8B H 0.4642 0.3501 0.9222 0.036 Uiso 1 1 calc R U . . .
C9 C 1.0604(3) 0.3469(3) 0.89787(14) 0.0230(8) Uani 1 1 d . . . . .
H9 H 1.1200 0.2939 0.9010 0.028 Uiso 1 1 calc R U . . .
C10 C 1.1194(4) 0.4335(3) 0.87763(17) 0.0337(10) Uani 1 1 d . . . . .
H10A H 1.0620 0.4862 0.8732 0.051 Uiso 1 1 calc R U . . .
H10B H 1.1461 0.4164 0.8473 0.051 Uiso 1 1 calc R U . . .
H10C H 1.1878 0.4536 0.8993 0.051 Uiso 1 1 calc R U . . .
C11 C 1.0251(4) 0.3680(3) 0.94674(15) 0.0323(10) Uani 1 1 d . . . . .
H11A H 1.0955 0.3874 0.9675 0.049 Uiso 1 1 calc R U . . .
H11B H 0.9907 0.3104 0.9593 0.049 Uiso 1 1 calc R U . . .
H11C H 0.9663 0.4197 0.9447 0.049 Uiso 1 1 calc R U . . .
C12 C 0.9925(3) 0.2738(3) 0.80360(13) 0.0217(8) Uani 1 1 d . . . . .
H12 H 1.0170 0.3351 0.7895 0.026 Uiso 1 1 calc R U . . .
C13 C 1.1024(4) 0.2098(3) 0.81039(15) 0.0278(9) Uani 1 1 d . . . . .
H13A H 1.0832 0.1507 0.8263 0.042 Uiso 1 1 calc R U . . .
H13B H 1.1665 0.2434 0.8295 0.042 Uiso 1 1 calc R U . . .
H13C H 1.1282 0.1944 0.7797 0.042 Uiso 1 1 calc R U . . .
C14 C 0.8952(4) 0.2294(3) 0.76868(14) 0.0326(10) Uani 1 1 d . . . . .
H14A H 0.9234 0.2256 0.7376 0.049 Uiso 1 1 calc R U . . .
H14B H 0.8237 0.2692 0.7669 0.049 Uiso 1 1 calc R U . . .
H14C H 0.8766 0.1650 0.7792 0.049 Uiso 1 1 calc R U . . .
C15 C 0.5967(4) 0.5717(3) 0.91196(16) 0.0322(10) Uani 1 1 d . . . . .
H15 H 0.6177 0.6185 0.8878 0.039 Uiso 1 1 calc R U . . .
C16 C 0.4803(5) 0.6054(3) 0.92890(18) 0.0407(12) Uani 1 1 d . . . . .
H16A H 0.4565 0.5604 0.9524 0.061 Uiso 1 1 calc R U . . .
H16B H 0.4183 0.6081 0.9023 0.061 Uiso 1 1 calc R U . . .
H16C H 0.4915 0.6691 0.9429 0.061 Uiso 1 1 calc R U . . .
C17 C 0.6972(5) 0.5742(5) 0.9526(2) 0.0600(18) Uani 1 1 d . . . . .
H17A H 0.7159 0.6408 0.9612 0.090 Uiso 1 1 calc R U . . .
H17B H 0.7680 0.5430 0.9428 0.090 Uiso 1 1 calc R U . . .
H17C H 0.6717 0.5403 0.9797 0.090 Uiso 1 1 calc R U . . .
C18 C 0.4545(4) 0.4569(4) 0.84243(16) 0.0333(10) Uani 1 1 d . . . . .
H18 H 0.3855 0.4720 0.8602 0.040 Uiso 1 1 calc R U . . .
C19 C 0.4634(5) 0.5346(5) 0.80559(17) 0.0574(18) Uani 1 1 d . . . . .
H19A H 0.5328 0.5224 0.7888 0.086 Uiso 1 1 calc R U . . .
H19B H 0.4719 0.5972 0.8210 0.086 Uiso 1 1 calc R U . . .
H19C H 0.3914 0.5342 0.7833 0.086 Uiso 1 1 calc R U . . .
C20 C 0.4337(5) 0.3584(5) 0.8195(2) 0.070(2) Uani 1 1 d . . . . .
H20A H 0.3621 0.3605 0.7969 0.105 Uiso 1 1 calc R U . . .
H20B H 0.4232 0.3106 0.8437 0.105 Uiso 1 1 calc R U . . .
H20C H 0.5023 0.3412 0.8032 0.105 Uiso 1 1 calc R U . . .
C21 C 0.8050(4) 0.5276(3) 0.82781(13) 0.0247(8) Uani 1 1 d D U . . .
H21A H 0.7463 0.5800 0.8281 0.030 Uiso 1 1 calc R U . . .
H21B H 0.8885 0.5494 0.8336 0.030 Uiso 1 1 calc R U . . .
C22 C 0.7817(4) 0.4600(3) 0.79499(13) 0.0378(11) Uani 1 1 d D U . . .
H22A H 0.8499 0.4384 0.7789 0.045 Uiso 1 1 calc R U . . .
H22B H 0.7081 0.4689 0.7734 0.045 Uiso 1 1 calc R U . . .
Ir2 Ir 0.26566(2) 0.89070(2) 0.85701(2) 0.01604(4) Uani 1 1 d . . . . .
P3 P 0.43238(8) 0.98058(7) 0.85237(3) 0.01683(19) Uani 1 1 d . . . . .
P4 P 0.09308(8) 0.83407(7) 0.88063(3) 0.01622(18) Uani 1 1 d . . . . .
C23 C 0.2333(3) 0.9995(3) 0.90292(12) 0.0158(7) Uani 1 1 d . . . . .
C24 C 0.3035(3) 1.0845(3) 0.90774(12) 0.0168(7) Uani 1 1 d . . . . .
C25 C 0.2852(3) 1.1552(3) 0.94036(13) 0.0192(7) Uani 1 1 d . . . . .
H25 H 0.3343 1.2105 0.9425 0.023 Uiso 1 1 calc R U . . .
C26 C 0.1971(3) 1.1461(3) 0.96963(12) 0.0187(7) Uani 1 1 d . . . . .
H26 H 0.1860 1.1941 0.9922 0.022 Uiso 1 1 calc R U . . .
C27 C 0.1249(3) 1.0656(3) 0.96559(12) 0.0170(7) Uani 1 1 d . . . . .
H27 H 0.0629 1.0592 0.9852 0.020 Uiso 1 1 calc R U . . .
C28 C 0.1420(3) 0.9943(3) 0.93321(12) 0.0151(7) Uani 1 1 d . . . . .
C29 C 0.3992(3) 1.0979(3) 0.87583(14) 0.0214(8) Uani 1 1 d . . . . .
H29A H 0.4713 1.1254 0.8935 0.026 Uiso 1 1 calc R U . . .
H29B H 0.3716 1.1422 0.8499 0.026 Uiso 1 1 calc R U . . .
C30 C 0.0650(3) 0.9060(3) 0.93155(13) 0.0199(8) Uani 1 1 d . . . . .
H30A H -0.0198 0.9246 0.9291 0.024 Uiso 1 1 calc R U . . .
H30B H 0.0836 0.8683 0.9607 0.024 Uiso 1 1 calc R U . . .
C31 C 0.4918(3) 1.0094(3) 0.79628(13) 0.0230(8) Uani 1 1 d . . . . .
H31 H 0.5207 0.9482 0.7834 0.028 Uiso 1 1 calc R U . . .
C32 C 0.5978(4) 1.0789(3) 0.80232(15) 0.0306(10) Uani 1 1 d . . . . .
H32A H 0.6241 1.0928 0.7716 0.046 Uiso 1 1 calc R U . . .
H32B H 0.6632 1.0498 0.8227 0.046 Uiso 1 1 calc R U . . .
H32C H 0.5735 1.1386 0.8165 0.046 Uiso 1 1 calc R U . . .
C33 C 0.3932(4) 1.0482(4) 0.76061(14) 0.0359(11) Uani 1 1 d . . . . .
H33A H 0.3658 1.1099 0.7715 0.054 Uiso 1 1 calc R U . . .
H33B H 0.3267 1.0029 0.7573 0.054 Uiso 1 1 calc R U . . .
H33C H 0.4238 1.0565 0.7302 0.054 Uiso 1 1 calc R U . . .
C34 C 0.5643(3) 0.9407(3) 0.89110(14) 0.0238(8) Uani 1 1 d . . . . .
H34 H 0.6241 0.9936 0.8932 0.029 Uiso 1 1 calc R U . . .
C35 C 0.6219(4) 0.8519(4) 0.87284(17) 0.0381(11) Uani 1 1 d . . . . .
H35A H 0.6890 0.8322 0.8953 0.057 Uiso 1 1 calc R U . . .
H35B H 0.6505 0.8663 0.8426 0.057 Uiso 1 1 calc R U . . .
H35C H 0.5635 0.8000 0.8689 0.057 Uiso 1 1 calc R U . . .
C36 C 0.5297(4) 0.9222(3) 0.94050(14) 0.0293(9) Uani 1 1 d . . . . .
H36A H 0.4728 0.8692 0.9395 0.044 Uiso 1 1 calc R U . . .
H36B H 0.4933 0.9799 0.9521 0.044 Uiso 1 1 calc R U . . .
H36C H 0.6008 0.9057 0.9616 0.044 Uiso 1 1 calc R U . . .
C37 C -0.0441(3) 0.8497(3) 0.84037(14) 0.0230(8) Uani 1 1 d . . . . .
H37 H -0.1129 0.8382 0.8587 0.028 Uiso 1 1 calc R U . . .
C38 C -0.0552(4) 0.7807(3) 0.79949(16) 0.0373(11) Uani 1 1 d . . . . .
H38A H -0.1287 0.7939 0.7792 0.056 Uiso 1 1 calc R U . . .
H38B H -0.0570 0.7149 0.8113 0.056 Uiso 1 1 calc R U . . .
H38C H 0.0130 0.7884 0.7815 0.056 Uiso 1 1 calc R U . . .
C39 C -0.0507(4) 0.9540(3) 0.82358(17) 0.0369(11) Uani 1 1 d . . . . .
H39A H 0.0177 0.9681 0.8065 0.055 Uiso 1 1 calc R U . . .
H39B H -0.0498 0.9967 0.8507 0.055 Uiso 1 1 calc R U . . .
H39C H -0.1243 0.9638 0.8027 0.055 Uiso 1 1 calc R U . . .
C40 C 0.0819(3) 0.7096(3) 0.90142(13) 0.0230(8) Uani 1 1 d . . . . .
H40 H 0.0907 0.6662 0.8743 0.028 Uiso 1 1 calc R U . . .
C41 C -0.0373(4) 0.6861(3) 0.91991(15) 0.0295(10) Uani 1 1 d . . . . .
H41A H -0.0366 0.6194 0.9306 0.044 Uiso 1 1 calc R U . . .
H41B H -0.1022 0.6952 0.8948 0.044 Uiso 1 1 calc R U . . .
H41C H -0.0490 0.7285 0.9462 0.044 Uiso 1 1 calc R U . . .
C42 C 0.1842(4) 0.6882(3) 0.93945(15) 0.0313(10) Uani 1 1 d . . . . .
H42A H 0.1694 0.7201 0.9687 0.047 Uiso 1 1 calc R U . . .
H42B H 0.2589 0.7119 0.9294 0.047 Uiso 1 1 calc R U . . .
H42C H 0.1900 0.6190 0.9447 0.047 Uiso 1 1 calc R U . . .
C43A C 0.2996(11) 0.8196(7) 0.7927(4) 0.043(3) Uani 0.5 1 d D U P A 1
H43A H 0.2314 0.8155 0.7681 0.052 Uiso 0.5 1 calc R U P A 1
H43B H 0.3749 0.8366 0.7802 0.052 Uiso 0.5 1 calc R U P A 1
C44A C 0.3066(9) 0.7505(6) 0.8253(3) 0.032(2) Uani 0.5 1 d D U P A 1
H44A H 0.3864 0.7234 0.8347 0.039 Uiso 0.5 1 calc R U P A 1
H44B H 0.2423 0.7022 0.8225 0.039 Uiso 0.5 1 calc R U P A 1
C43B C 0.3389(7) 0.8061(6) 0.8014(3) 0.0216(18) Uani 0.5 1 d D U P A 2
H43C H 0.3184 0.8282 0.7687 0.026 Uiso 0.5 1 calc R U P A 2
H43D H 0.4224 0.7846 0.8081 0.026 Uiso 0.5 1 calc R U P A 2
C44B C 0.2567(7) 0.7538(6) 0.8200(3) 0.0199(17) Uani 0.5 1 d D U P A 2
H44C H 0.2863 0.6974 0.8386 0.024 Uiso 0.5 1 calc R U P A 2
H44D H 0.1826 0.7410 0.7993 0.024 Uiso 0.5 1 calc R U P A 2

loop_
_atom_site_aniso_label
_atom_site_aniso_U_11
_atom_site_aniso_U_22
_atom_site_aniso_U_33
_atom_site_aniso_U_23
_atom_site_aniso_U_13
_atom_site_aniso_U_12
Ir1 0.01475(8) 0.01692(8) 0.01785(7) 0.00417(5) 0.00530(5) 0.00277(5)
P1 0.0156(4) 0.0183(5) 0.0178(4) 0.0023(4) 0.0043(3) 0.0030(4)
P2 0.0164(4) 0.0172(5) 0.0213(5) 0.0031(4) 0.0064(4) 0.0032(4)
C1 0.0143(17) 0.0198(19) 0.0178(17) 0.0022(14) 0.0036(13) -0.0001(14)
C2 0.0188(18) 0.0167(18) 0.0183(17) 0.0005(14) 0.0031(14) -0.0021(14)
C3 0.0193(19) 0.0162(19) 0.0263(19) 0.0068(15) -0.0020(15) 0.0005(15)
C4 0.025(2) 0.020(2) 0.0208(18) 0.0073(15) 0.0001(15) -0.0061(16)
C5 0.0180(18) 0.024(2) 0.0156(16) 0.0026(14) 0.0028(14) -0.0035(15)
C6 0.0205(18) 0.0164(18) 0.0176(17) 0.0030(14) 0.0028(14) -0.0007(15)
C7 0.0185(18) 0.020(2) 0.0240(18) 0.0036(15) 0.0051(15) 0.0057(15)
C8 0.029(2) 0.029(2) 0.036(2) 0.0131(18) 0.0176(19) 0.0103(18)
C9 0.0194(19) 0.021(2) 0.028(2) 0.0011(16) 0.0002(16) 0.0022(16)
C10 0.025(2) 0.029(3) 0.047(3) 0.001(2) 0.004(2) -0.0074(19)
C11 0.032(2) 0.037(3) 0.027(2) -0.0038(19) -0.0026(18) 0.001(2)
C12 0.0220(19) 0.025(2) 0.0190(18) 0.0032(15) 0.0079(15) 0.0083(16)
C13 0.023(2) 0.032(2) 0.030(2) 0.0042(18) 0.0101(17) 0.0038(17)
C14 0.032(2) 0.043(3) 0.023(2) -0.0053(19) 0.0024(17) 0.004(2)
C15 0.037(2) 0.024(2) 0.040(3) -0.0084(19) 0.019(2) -0.0043(19)
C16 0.050(3) 0.034(3) 0.041(3) -0.006(2) 0.017(2) 0.010(2)
C17 0.033(3) 0.082(5) 0.068(4) -0.045(4) 0.018(3) -0.023(3)
C18 0.020(2) 0.050(3) 0.029(2) 0.000(2) 0.0023(17) 0.006(2)
C19 0.036(3) 0.105(5) 0.032(3) 0.023(3) 0.004(2) 0.028(3)
C20 0.040(3) 0.093(5) 0.075(5) -0.042(4) 0.000(3) -0.019(3)
C21 0.0232(17) 0.0138(16) 0.0370(19) 0.0094(14) 0.0021(15) -0.0013(14)
C22 0.039(2) 0.041(2) 0.0346(19) 0.0180(17) 0.0122(17) 0.0110(18)
Ir2 0.01385(7) 0.01820(8) 0.01675(7) -0.00214(5) 0.00472(5) -0.00030(5)
P3 0.0140(4) 0.0212(5) 0.0159(4) 0.0006(4) 0.0045(3) -0.0003(4)
P4 0.0150(4) 0.0162(5) 0.0181(4) -0.0027(4) 0.0046(3) -0.0014(4)
C23 0.0169(17) 0.0159(18) 0.0148(16) 0.0012(13) 0.0023(13) 0.0037(14)
C24 0.0131(16) 0.0180(18) 0.0191(17) 0.0021(14) 0.0012(13) 0.0022(14)
C25 0.0187(18) 0.0152(19) 0.0229(18) -0.0031(14) -0.0018(14) 0.0025(14)
C26 0.0202(18) 0.0193(19) 0.0165(17) -0.0033(14) 0.0006(14) 0.0054(15)
C27 0.0151(17) 0.0200(19) 0.0164(17) 0.0003(14) 0.0039(13) 0.0043(14)
C28 0.0155(17) 0.0168(18) 0.0130(15) 0.0005(13) 0.0019(13) 0.0015(14)
C29 0.0208(19) 0.021(2) 0.0229(18) -0.0001(15) 0.0051(15) -0.0001(15)
C30 0.0186(18) 0.022(2) 0.0197(18) -0.0030(15) 0.0050(14) -0.0023(15)
C31 0.0209(19) 0.029(2) 0.0202(18) 0.0026(16) 0.0086(15) -0.0029(16)
C32 0.031(2) 0.037(3) 0.027(2) -0.0032(18) 0.0134(18) -0.0096(19)
C33 0.040(3) 0.047(3) 0.020(2) 0.010(2) 0.0020(18) 0.000(2)
C34 0.0164(18) 0.030(2) 0.024(2) 0.0044(17) 0.0010(15) 0.0012(16)
C35 0.028(2) 0.045(3) 0.043(3) 0.002(2) 0.008(2) 0.014(2)
C36 0.025(2) 0.037(3) 0.025(2) 0.0082(18) 0.0005(17) 0.0022(19)
C37 0.0184(19) 0.022(2) 0.028(2) -0.0007(16) 0.0011(16) -0.0008(16)
C38 0.043(3) 0.032(3) 0.033(2) -0.006(2) -0.012(2) -0.006(2)
C39 0.038(3) 0.025(2) 0.045(3) 0.001(2) -0.009(2) 0.010(2)
C40 0.026(2) 0.022(2) 0.0215(18) -0.0017(15) 0.0062(16) 0.0001(16)
C41 0.031(2) 0.026(2) 0.033(2) -0.0023(18) 0.0105(18) -0.0128(18)
C42 0.037(2) 0.023(2) 0.034(2) 0.0055(18) 0.0029(19) 0.0058(19)
C43A 0.043(4) 0.049(4) 0.038(4) -0.008(3) 0.007(3) 0.005(3)
C44A 0.028(3) 0.023(3) 0.044(3) -0.008(2) -0.003(3) 0.004(3)
C43B 0.025(3) 0.025(3) 0.016(3) -0.007(2) 0.003(2) 0.016(2)
C44B 0.020(3) 0.015(3) 0.023(3) -0.007(2) -0.004(2) 0.003(2)

loop_
_atom_type_symbol
_atom_type_description
_atom_type_scat_dispersion_real
_atom_type_scat_dispersion_imag
_atom_type_scat_source
C C 0.0033 0.0016 'International Tables Vol C Tables 4.2.6.8 and 6.1.1.4'
H H 0.0000 0.0000 'International Tables Vol C Tables 4.2.6.8 and 6.1.1.4'
P P 0.1023 0.0942 'International Tables Vol C Tables 4.2.6.8 and 6.1.1.4'
Ir Ir -1.4442 7.9887 'International Tables Vol C Tables 4.2.6.8 and 6.1.1.4'

loop_
_geom_angle_atom_site_label_1
_geom_angle_atom_site_label_2
_geom_angle_atom_site_label_3
_geom_angle
C1 Ir1 C22 158.56(14)
C1 Ir1 C21 166.07(14)
C22 Ir1 C21 35.36(5)
C1 Ir1 P2 82.22(10)
C22 Ir1 P2 105.16(12)
C21 Ir1 P2 92.26(11)
C1 Ir1 P1 81.79(10)
C22 Ir1 P1 91.75(12)
C21 Ir1 P1 102.05(11)
P2 Ir1 P1 163.08(3)
C7 P1 C9 103.62(18)
C7 P1 C12 103.61(18)
C9 P1 C12 103.80(18)
C7 P1 Ir1 104.50(12)
C9 P1 Ir1 115.31(13)
C12 P1 Ir1 123.72(13)
C8 P2 C15 104.0(2)
C8 P2 C18 102.8(2)
C15 P2 C18 103.8(2)
C8 P2 Ir1 106.28(13)
C15 P2 Ir1 118.03(14)
C18 P2 Ir1 119.88(15)
C6 C1 C2 115.7(3)
C6 C1 Ir1 122.4(3)
C2 C1 Ir1 121.8(2)
C3 C2 C1 122.0(3)
C3 C2 C7 120.0(3)
C1 C2 C7 117.9(3)
C4 C3 C2 120.5(4)
C4 C3 H3 119.8
C2 C3 H3 119.8
C3 C4 C5 119.4(3)
C3 C4 H4 120.3
C5 C4 H4 120.3
C4 C5 C6 120.6(3)
C4 C5 H5 119.7
C6 C5 H5 119.7
C5 C6 C1 121.7(3)
C5 C6 C8 118.7(3)
C1 C6 C8 119.6(3)
C2 C7 P1 109.0(3)
C2 C7 H7A 109.9
P1 C7 H7A 109.9
C2 C7 H7B 109.9
P1 C7 H7B 109.9
H7A C7 H7B 108.3
C6 C8 P2 109.2(3)
C6 C8 H8A 109.8
P2 C8 H8A 109.8
C6 C8 H8B 109.8
P2 C8 H8B 109.8
H8A C8 H8B 108.3
C10 C9 C11 111.4(4)
C10 C9 P1 112.1(3)
C11 C9 P1 110.2(3)
C10 C9 H9 107.6
C11 C9 H9 107.6
P1 C9 H9 107.6
C9 C10 H10A 109.5
C9 C10 H10B 109.5
H10A C10 H10B 109.5
C9 C10 H10C 109.5
H10A C10 H10C 109.5
H10B C10 H10C 109.5
C9 C11 H11A 109.5
C9 C11 H11B 109.5
H11A C11 H11B 109.5
C9 C11 H11C 109.5
H11A C11 H11C 109.5
H11B C11 H11C 109.5
C13 C12 C14 111.3(3)
C13 C12 P1 114.1(3)
C14 C12 P1 109.7(3)
C13 C12 H12 107.1
C14 C12 H12 107.1
P1 C12 H12 107.1
C12 C13 H13A 109.5
C12 C13 H13B 109.5
H13A C13 H13B 109.5
C12 C13 H13C 109.5
H13A C13 H13C 109.5
H13B C13 H13C 109.5
C12 C14 H14A 109.5
C12 C14 H14B 109.5
H14A C14 H14B 109.5
C12 C14 H14C 109.5
H14A C14 H14C 109.5
H14B C14 H14C 109.5
C16 C15 C17 110.1(4)
C16 C15 P2 114.8(3)
C17 C15 P2 109.6(4)
C16 C15 H15 107.3
C17 C15 H15 107.3
P2 C15 H15 107.3
C15 C16 H16A 109.5
C15 C16 H16B 109.5
H16A C16 H16B 109.5
C15 C16 H16C 109.5
H16A C16 H16C 109.5
H16B C16 H16C 109.5
C15 C17 H17A 109.5
C15 C17 H17B 109.5
H17A C17 H17B 109.5
C15 C17 H17C 109.5
H17A C17 H17C 109.5
H17B C17 H17C 109.5
C19 C18 C20 111.2(5)
C19 C18 P2 111.2(3)
C20 C18 P2 109.1(4)
C19 C18 H18 108.4
C20 C18 H18 108.4
P2 C18 H18 108.4
C18 C19 H19A 109.5
C18 C19 H19B 109.5
H19A C19 H19B 109.5
C18 C19 H19C 109.5
H19A C19 H19C 109.5
H19B C19 H19C 109.5
C18 C20 H20A 109.5
C18 C20 H20B 109.5
H20A C20 H20B 109.5
C18 C20 H20C 109.5
H20A C20 H20C 109.5
H20B C20 H20C 109.5
C22 C21 Ir1 70.4(2)
C22 C21 H21A 116.6
Ir1 C21 H21A 116.6
C22 C21 H21B 116.6
Ir1 C21 H21B 116.6
H21A C21 H21B 113.6
C21 C22 Ir1 74.3(2)
C21 C22 H22A 116.1
Ir1 C22 H22A 116.1
C21 C22 H22B 116.1
Ir1 C22 H22B 116.1
H22A C22 H22B 113.1
C23 Ir2 C44B 161.8(2)
C23 Ir2 C43A 159.8(3)
C23 Ir2 C43B 162.7(2)
C44B Ir2 C43B 35.41(9)
C23 Ir2 C44A 164.6(2)
C43A Ir2 C44A 35.44(12)
C23 Ir2 P4 81.31(10)
C44B Ir2 P4 81.06(18)
C43A Ir2 P4 109.4(3)
C43B Ir2 P4 115.40(19)
C44A Ir2 P4 92.2(3)
C23 Ir2 P3 80.67(10)
C44B Ir2 P3 116.62(19)
C43A Ir2 P3 88.7(3)
C43B Ir2 P3 82.80(19)
C44A Ir2 P3 104.5(3)
P4 Ir2 P3 161.73(3)
C29 P3 C34 103.59(19)
C29 P3 C31 103.49(19)
C34 P3 C31 103.93(18)
C29 P3 Ir2 105.53(13)
C34 P3 Ir2 114.69(14)
C31 P3 Ir2 123.43(13)
C30 P4 C37 103.11(18)
C30 P4 C40 103.68(18)
C37 P4 C40 103.33(19)
C30 P4 Ir2 106.00(13)
C37 P4 Ir2 117.63(14)
C40 P4 Ir2 120.93(13)
C28 C23 C24 114.7(3)
C28 C23 Ir2 122.8(3)
C24 C23 Ir2 122.5(2)
C25 C24 C23 122.3(3)
C25 C24 C29 119.3(3)
C23 C24 C29 118.4(3)
C26 C25 C24 121.0(4)
C26 C25 H25 119.5
C24 C25 H25 119.5
C25 C26 C27 118.9(3)
C25 C26 H26 120.6
C27 C26 H26 120.6
C26 C27 C28 120.8(3)
C26 C27 H27 119.6
C28 C27 H27 119.6
C27 C28 C23 122.3(3)
C27 C28 C30 119.0(3)
C23 C28 C30 118.6(3)
C24 C29 P3 107.6(3)
C24 C29 H29A 110.2
P3 C29 H29A 110.2
C24 C29 H29B 110.2
P3 C29 H29B 110.2
H29A C29 H29B 108.5
C28 C30 P4 108.9(2)
C28 C30 H30A 109.9
P4 C30 H30A 109.9
C28 C30 H30B 109.9
P4 C30 H30B 109.9
H30A C30 H30B 108.3
C33 C31 C32 110.8(4)
C33 C31 P3 110.4(3)
C32 C31 P3 113.1(3)
C33 C31 H31 107.4
C32 C31 H31 107.4
P3 C31 H31 107.4
C31 C32 H32A 109.5
C31 C32 H32B 109.5
H32A C32 H32B 109.5
C31 C32 H32C 109.5
H32A C32 H32C 109.5
H32B C32 H32C 109.5
C31 C33 H33A 109.5
C31 C33 H33B 109.5
H33A C33 H33B 109.5
C31 C33 H33C 109.5
H33A C33 H33C 109.5
H33B C33 H33C 109.5
C35 C34 C36 110.1(4)
C35 C34 P3 112.9(3)
C36 C34 P3 109.6(3)
C35 C34 H34 108.1
C36 C34 H34 108.1
P3 C34 H34 108.1
C34 C35 H35A 109.5
C34 C35 H35B 109.5
H35A C35 H35B 109.5
C34 C35 H35C 109.5
H35A C35 H35C 109.5
H35B C35 H35C 109.5
C34 C36 H36A 109.5
C34 C36 H36B 109.5
H36A C36 H36B 109.5
C34 C36 H36C 109.5
H36A C36 H36C 109.5
H36B C36 H36C 109.5
C38 C37 C39 111.4(4)
C38 C37 P4 113.7(3)
C39 C37 P4 108.5(3)
C38 C37 H37 107.6
C39 C37 H37 107.6
P4 C37 H37 107.6
C37 C38 H38A 109.5
C37 C38 H38B 109.5
H38A C38 H38B 109.5
C37 C38 H38C 109.5
H38A C38 H38C 109.5
H38B C38 H38C 109.5
C37 C39 H39A 109.5
C37 C39 H39B 109.5
H39A C39 H39B 109.5
C37 C39 H39C 109.5
H39A C39 H39C 109.5
H39B C39 H39C 109.5
C42 C40 C41 109.7(3)
C42 C40 P4 109.9(3)
C41 C40 P4 113.9(3)
C42 C40 H40 107.7
C41 C40 H40 107.7
P4 C40 H40 107.7
C40 C41 H41A 109.5
C40 C41 H41B 109.5
H41A C41 H41B 109.5
C40 C41 H41C 109.5
H41A C41 H41C 109.5
H41B C41 H41C 109.5
C40 C42 H42A 109.5
C40 C42 H42B 109.5
H42A C42 H42B 109.5
C40 C42 H42C 109.5
H42A C42 H42C 109.5
H42B C42 H42C 109.5
C44A C43A Ir2 74.9(6)
C44A C43A H43A 116.0
Ir2 C43A H43A 116.0
C44A C43A H43B 116.0
Ir2 C43A H43B 116.0
H43A C43A H43B 113.0
C43A C44A Ir2 69.6(6)
C43A C44A H44A 116.7
Ir2 C44A H44A 116.7
C43A C44A H44B 116.7
Ir2 C44A H44B 116.7
H44A C44A H44B 113.7
C44B C43B Ir2 70.9(5)
C44B C43B H43C 116.5
Ir2 C43B H43C 116.5
C44B C43B H43D 116.5
Ir2 C43B H43D 116.5
H43C C43B H43D 113.5
C43B C44B Ir2 73.7(5)
C43B C44B H44C 116.2
Ir2 C44B H44C 116.2
C43B C44B H44D 116.2
Ir2 C44B H44D 116.2
H44C C44B H44D 113.2

loop_
_geom_bond_atom_site_label_1
_geom_bond_atom_site_label_2
_geom_bond_distance
Ir1 C1 2.070(4)
Ir1 C22 2.179(4)
Ir1 C21 2.227(4)
Ir1 P2 2.2732(9)
Ir1 P1 2.2753(9)
P1 C7 1.821(4)
P1 C9 1.849(4)
P1 C12 1.853(4)
P2 C8 1.837(4)
P2 C15 1.845(4)
P2 C18 1.847(4)
C1 C6 1.413(5)
C1 C2 1.422(5)
C2 C3 1.390(5)
C2 C7 1.510(5)
C3 C4 1.384(5)
C3 H3 0.9500
C4 C5 1.382(5)
C4 H4 0.9500
C5 C6 1.400(5)
C5 H5 0.9500
C6 C8 1.513(5)
C7 H7A 0.9900
C7 H7B 0.9900
C8 H8A 0.9900
C8 H8B 0.9900
C9 C10 1.528(6)
C9 C11 1.528(6)
C9 H9 1.0000
C10 H10A 0.9800
C10 H10B 0.9800
C10 H10C 0.9800
C11 H11A 0.9800
C11 H11B 0.9800
C11 H11C 0.9800
C12 C13 1.527(5)
C12 C14 1.536(6)
C12 H12 1.0000
C13 H13A 0.9800
C13 H13B 0.9800
C13 H13C 0.9800
C14 H14A 0.9800
C14 H14B 0.9800
C14 H14C 0.9800
C15 C16 1.527(6)
C15 C17 1.538(7)
C15 H15 1.0000
C16 H16A 0.9800
C16 H16B 0.9800
C16 H16C 0.9800
C17 H17A 0.9800
C17 H17B 0.9800
C17 H17C 0.9800
C18 C19 1.527(7)
C18 C20 1.532(8)
C18 H18 1.0000
C19 H19A 0.9800
C19 H19B 0.9800
C19 H19C 0.9800
C20 H20A 0.9800
C20 H20B 0.9800
C20 H20C 0.9800
C21 C22 1.3391(10)
C21 H21A 0.9900
C21 H21B 0.9900
C22 H22A 0.9900
C22 H22B 0.9900
Ir2 C23 2.071(3)
Ir2 C44B 2.185(8)
Ir2 C43A 2.165(11)
Ir2 C43B 2.218(8)
Ir2 C44A 2.230(10)
Ir2 P4 2.2789(9)
Ir2 P3 2.2834(10)
P3 C29 1.828(4)
P3 C34 1.847(4)
P3 C31 1.855(4)
P4 C30 1.829(4)
P4 C37 1.844(4)
P4 C40 1.848(4)
C23 C28 1.423(5)
C23 C24 1.427(5)
C24 C25 1.391(5)
C24 C29 1.505(5)
C25 C26 1.378(5)
C25 H25 0.9500
C26 C27 1.388(5)
C26 H26 0.9500
C27 C28 1.391(5)
C27 H27 0.9500
C28 C30 1.508(5)
C29 H29A 0.9900
C29 H29B 0.9900
C30 H30A 0.9900
C30 H30B 0.9900
C31 C33 1.529(6)
C31 C32 1.539(6)
C31 H31 1.0000
C32 H32A 0.9800
C32 H32B 0.9800
C32 H32C 0.9800
C33 H33A 0.9800
C33 H33B 0.9800
C33 H33C 0.9800
C34 C35 1.522(6)
C34 C36 1.532(5)
C34 H34 1.0000
C35 H35A 0.9800
C35 H35B 0.9800
C35 H35C 0.9800
C36 H36A 0.9800
C36 H36B 0.9800
C36 H36C 0.9800
C37 C38 1.513(6)
C37 C39 1.535(6)
C37 H37 1.0000
C38 H38A 0.9800
C38 H38B 0.9800
C38 H38C 0.9800
C39 H39A 0.9800
C39 H39B 0.9800
C39 H39C 0.9800
C40 C42 1.531(6)
C40 C41 1.539(5)
C40 H40 1.0000
C41 H41A 0.9800
C41 H41B 0.9800
C41 H41C 0.9800
C42 H42A 0.9800
C42 H42B 0.9800
C42 H42C 0.9800
C43A C44A 1.3391(10)
C43A H43A 0.9900
C43A H43B 0.9900
C44A H44A 0.9900
C44A H44B 0.9900
C43B C44B 1.3395(10)
C43B H43C 0.9900
C43B H43D 0.9900
C44B H44C 0.9900
C44B H44D 0.9900

loop_
_geom_torsion_atom_site_label_1
_geom_torsion_atom_site_label_2
_geom_torsion_atom_site_label_3
_geom_torsion_atom_site_label_4
_geom_torsion
C6 C1 C2 C3 -2.5(5)
Ir1 C1 C2 C3 177.2(3)
C6 C1 C2 C7 176.5(3)
Ir1 C1 C2 C7 -3.8(5)
C1 C2 C3 C4 1.2(6)
C7 C2 C3 C4 -177.8(4)
C2 C3 C4 C5 0.2(6)
C3 C4 C5 C6 -0.2(6)
C4 C5 C6 C1 -1.3(6)
C4 C5 C6 C8 179.5(4)
C2 C1 C6 C5 2.5(5)
Ir1 C1 C6 C5 -177.2(3)
C2 C1 C6 C8 -178.3(4)
Ir1 C1 C6 C8 2.0(5)
C3 C2 C7 P1 -162.4(3)
C1 C2 C7 P1 18.6(4)
C9 P1 C7 C2 98.2(3)
C12 P1 C7 C2 -153.7(3)
Ir1 P1 C7 C2 -22.9(3)
C5 C6 C8 P2 -178.3(3)
C1 C6 C8 P2 2.4(5)
C15 P2 C8 C6 -130.3(3)
C18 P2 C8 C6 121.7(3)
Ir1 P2 C8 C6 -5.1(4)
C7 P1 C9 C10 167.7(3)
C12 P1 C9 C10 59.7(3)
Ir1 P1 C9 C10 -78.8(3)
C7 P1 C9 C11 -67.6(3)
C12 P1 C9 C11 -175.6(3)
Ir1 P1 C9 C11 45.9(3)
C7 P1 C12 C13 -58.1(3)
C9 P1 C12 C13 49.9(3)
Ir1 P1 C12 C13 -176.2(2)
C7 P1 C12 C14 67.5(3)
C9 P1 C12 C14 175.5(3)
Ir1 P1 C12 C14 -50.6(3)
C8 P2 C15 C16 -59.1(4)
C18 P2 C15 C16 48.1(4)
Ir1 P2 C15 C16 -176.5(3)
C8 P2 C15 C17 65.5(4)
C18 P2 C15 C17 172.7(3)
Ir1 P2 C15 C17 -51.9(4)
C8 P2 C18 C19 169.3(3)
C15 P2 C18 C19 61.1(4)
Ir1 P2 C18 C19 -73.3(4)
C8 P2 C18 C20 -67.8(4)
C15 P2 C18 C20 -175.9(4)
Ir1 P2 C18 C20 49.7(4)
C28 C23 C24 C25 1.4(5)
Ir2 C23 C24 C25 -176.6(3)
C28 C23 C24 C29 -177.7(3)
Ir2 C23 C24 C29 4.2(5)
C23 C24 C25 C26 -0.3(6)
C29 C24 C25 C26 178.9(3)
C24 C25 C26 C27 -1.1(6)
C25 C26 C27 C28 1.2(5)
C26 C27 C28 C23 0.1(5)
C26 C27 C28 C30 177.2(3)
C24 C23 C28 C27 -1.4(5)
Ir2 C23 C28 C27 176.7(3)
C24 C23 C28 C30 -178.5(3)
Ir2 C23 C28 C30 -0.5(5)
C25 C24 C29 P3 161.6(3)
C23 C24 C29 P3 -19.2(4)
C34 P3 C29 C24 -97.1(3)
C31 P3 C29 C24 154.7(3)
Ir2 P3 C29 C24 23.8(3)
C27 C28 C30 P4 172.0(3)
C23 C28 C30 P4 -10.8(4)
C37 P4 C30 C28 -108.6(3)
C40 P4 C30 C28 143.9(3)
Ir2 P4 C30 C28 15.6(3)
C29 P3 C31 C33 -69.6(3)
C34 P3 C31 C33 -177.5(3)
Ir2 P3 C31 C33 49.7(4)
C29 P3 C31 C32 55.2(3)
C34 P3 C31 C32 -52.8(4)
Ir2 P3 C31 C32 174.4(2)
C29 P3 C34 C35 -169.5(3)
C31 P3 C34 C35 -61.6(4)
Ir2 P3 C34 C35 76.0(3)
C29 P3 C34 C36 67.4(3)
C31 P3 C34 C36 175.3(3)
Ir2 P3 C34 C36 -47.0(3)
C30 P4 C37 C38 -167.7(3)
C40 P4 C37 C38 -60.0(3)
Ir2 P4 C37 C38 76.1(3)
C30 P4 C37 C39 67.7(3)
C40 P4 C37 C39 175.4(3)
Ir2 P4 C37 C39 -48.5(3)
C30 P4 C40 C42 -66.9(3)
C37 P4 C40 C42 -174.2(3)
Ir2 P4 C40 C42 51.5(3)
C30 P4 C40 C41 56.6(3)
C37 P4 C40 C41 -50.7(3)
Ir2 P4 C40 C41 175.0(2)
